data_7018155
loop_
_publ_author_name
'Robinson, Robert'
'Karikachery, Alice Raphael'
'Sharp, Paul R.'

_publ_section_title
;
 Photophysical properties of 4,4'-di-tert-butyl-2,2'-bipyridine supported
 6-membered 2,2'-diphenyl-X platinacycles (X = CH(2), NMe, O).
;
_journal_issue 9
_journal_name_full 'Dalton transactions (Cambridge, England : 2003)'
_journal_page_first 2601
_journal_page_last 2611
_journal_paper_doi 10.1039/c2dt11594h
_journal_volume 41
_journal_year 2012
_chemical_formula_moiety 'C31 H34 N2 Pt'
_chemical_formula_sum 'C31 H34 N2 Pt'
_chemical_formula_weight 629.69
_chemical_name_systematic
;
?
;
_space_group_IT_number 88
_symmetry_cell_setting tetragonal
_symmetry_space_group_name_Hall '-I 4ad'
_symmetry_space_group_name_H-M 'I 41/a :2'
_atom_sites_solution_hydrogens geom
_atom_sites_solution_primary direct
_atom_sites_solution_secondary difmap
_audit_creation_method SHELXL-97
_cell_angle_alpha 90.00
_cell_angle_beta 90.00
_cell_angle_gamma 90.00
_cell_formula_units_Z 16
_cell_length_a 27.419(4)
_cell_length_b 27.419(4)
_cell_length_c 14.0279(19)
_cell_measurement_reflns_used 9842
_cell_measurement_temperature 173(2)
_cell_measurement_theta_max 27.41
_cell_measurement_theta_min 2.21
_cell_volume 10546(3)
_computing_cell_refinement 'Bruker SAINT'
_computing_data_collection 'Bruker APEX2'
_computing_data_reduction 'Bruker SAINT'
_computing_molecular_graphics
;
L. J. Barbour, X-Seed - Graphical Interface to
SHELX-97 and POV-Ray, 1999
;
_computing_publication_material 'Bruker SHELXTL'
_computing_structure_refinement 'SHELXL-97 (Sheldrick, 2008)'
_computing_structure_solution 'SHELXS-97 (Sheldrick, 2008)'
_diffrn_ambient_temperature 173(2)
_diffrn_measured_fraction_theta_full 0.996
_diffrn_measured_fraction_theta_max 0.996
_diffrn_measurement_device_type 'Bruker APEX-II CCD'
_diffrn_measurement_method '\f and \w scans'
_diffrn_radiation_monochromator graphite
_diffrn_radiation_source 'sealed tube'
_diffrn_radiation_type MoK\a
_diffrn_radiation_wavelength 0.71073
_diffrn_reflns_av_R_equivalents 0.0328
_diffrn_reflns_av_sigmaI/netI 0.0154
_diffrn_reflns_limit_h_max 35
_diffrn_reflns_limit_h_min -35
_diffrn_reflns_limit_k_max 35
_diffrn_reflns_limit_k_min -35
_diffrn_reflns_limit_l_max 18
_diffrn_reflns_limit_l_min -18
_diffrn_reflns_number 60087
_diffrn_reflns_theta_full 27.43
_diffrn_reflns_theta_max 27.43
_diffrn_reflns_theta_min 1.49
_diffrn_standards_decay_% 0.0
_exptl_absorpt_coefficient_mu 5.343
_exptl_absorpt_correction_T_max 0.6171
_exptl_absorpt_correction_T_min 0.3485
_exptl_absorpt_correction_type multi-scan
_exptl_absorpt_process_details
;
Data were corrected for decay and absorption using the program SADABS
(Sheldrick, G. M. (2003). SADABS. Version 2.10. University of
G\"ottingen, Germany).
;
_exptl_crystal_colour yellow
_exptl_crystal_density_diffrn 1.586
_exptl_crystal_density_method 'not measured'
_exptl_crystal_description prism
_exptl_crystal_F_000 4992
_exptl_crystal_size_max 0.25
_exptl_crystal_size_mid 0.22
_exptl_crystal_size_min 0.10
_refine_diff_density_max 0.870
_refine_diff_density_min -0.547
_refine_diff_density_rms 0.073
_refine_ls_extinction_method none
_refine_ls_goodness_of_fit_ref 1.035
_refine_ls_hydrogen_treatment noref
_refine_ls_matrix_type full
_refine_ls_number_parameters 313
_refine_ls_number_reflns 5984
_refine_ls_number_restraints 0
_refine_ls_restrained_S_all 1.035
_refine_ls_R_factor_all 0.0213
_refine_ls_R_factor_gt 0.0182
_refine_ls_shift/su_max 0.004
_refine_ls_shift/su_mean 0.000
_refine_ls_structure_factor_coef Fsqd
_refine_ls_weighting_details 'calc w=1/[\s^2^(Fo^2^)+(0.0185P)^2^+28.9301P] where P=(Fo^2^+2Fc^2^)/3'
_refine_ls_weighting_scheme calc
_refine_ls_wR_factor_gt 0.0430
_refine_ls_wR_factor_ref 0.0443
_reflns_number_gt 5445
_reflns_number_total 5984
_reflns_threshold_expression >2sigma(I)
_cod_data_source_file c2dt11594h.txt
_cod_data_source_block Pt(tBu2bpy)(C6H4CH2C6H4)_(4)
_cod_depositor_comments
;
The following automatic conversions were performed:

'_symmetry_cell_setting' value 'Tetragonal' changed to 'tetragonal'
according to /home/saulius/struct/CIF-dictionaries/cif_core.dic
dictionary named 'cif_core.dic' version 2.4.1 from 2010-06-29.

Automatic conversion script
Id: cif_fix_values 1715 2011-07-08 13:25:40Z adriana 
;
_cod_original_cell_volume 10547(3)
_cod_original_sg_symbol_H-M 'I4(1)/a '
_cod_database_code 7018155

loop_
_symmetry_equiv_pos_as_xyz
'x, y, z'
'-y+3/4, x+1/4, z+1/4'
'-x, -y+1/2, z'
'y+1/4, -x+1/4, z+1/4'
'x+1/2, y+1/2, z+1/2'
'-y+5/4, x+3/4, z+3/4'
'-x+1/2, -y+1, z+1/2'
'y+3/4, -x+3/4, z+3/4'
'-x, -y, -z'
'y-3/4, -x-1/4, -z-1/4'
'x, y-1/2, -z'
'-y-1/4, x-1/4, -z-1/4'
'-x+1/2, -y+1/2, -z+1/2'
'y-1/4, -x+1/4, -z+1/4'
'x+1/2, y, -z+1/2'
'-y+1/4, x+1/4, -z+1/4'

loop_
_atom_site_label
_atom_site_type_symbol
_atom_site_fract_x
_atom_site_fract_y
_atom_site_fract_z
_atom_site_U_iso_or_equiv
_atom_site_adp_type
_atom_site_occupancy
_atom_site_symmetry_multiplicity
_atom_site_calc_flag
_atom_site_refinement_flags
Pt1 Pt 0.684702(3) 0.782900(3) 0.602973(6) 0.02018(3) Uani 1 1 d .
N1 N 0.65913(7) 0.74368(7) 0.72302(14) 0.0227(4) Uani 1 1 d .
N2 N 0.72335(7) 0.81510(7) 0.71667(14) 0.0226(4) Uani 1 1 d .
C1 C 0.64492(9) 0.74926(8) 0.50237(17) 0.0259(5) Uani 1 1 d .
C2 C 0.66694(10) 0.73420(9) 0.41615(18) 0.0296(5) Uani 1 1 d .
C3 C 0.64149(12) 0.70576(10) 0.3509(2) 0.0383(7) Uani 1 1 d .
H3 H 0.6572 0.6953 0.2941 0.046 Uiso 1 1 calc R
C4 C 0.59364(14) 0.69244(12) 0.3676(2) 0.0478(8) Uani 1 1 d .
H4 H 0.5768 0.6722 0.3235 0.057 Uiso 1 1 calc R
C5 C 0.57051(12) 0.70884(12) 0.4487(2) 0.0458(8) Uani 1 1 d .
H5 H 0.5372 0.7010 0.4594 0.055 Uiso 1 1 calc R
C6 C 0.59597(10) 0.73706(10) 0.5152(2) 0.0349(6) Uani 1 1 d .
H6 H 0.5795 0.7482 0.5706 0.042 Uiso 1 1 calc R
C7 C 0.71055(8) 0.82452(8) 0.49694(17) 0.0221(5) Uani 1 1 d .
C8 C 0.72452(9) 0.80444(9) 0.40876(18) 0.0262(5) Uani 1 1 d .
C9 C 0.74282(10) 0.83391(10) 0.33599(19) 0.0334(6) Uani 1 1 d .
H9 H 0.7520 0.8194 0.2772 0.040 Uiso 1 1 calc R
C10 C 0.74791(11) 0.88369(10) 0.3475(2) 0.0359(6) Uani 1 1 d .
H10 H 0.7607 0.9033 0.2976 0.043 Uiso 1 1 calc R
C11 C 0.73407(11) 0.90444(10) 0.4329(2) 0.0349(6) Uani 1 1 d .
H11 H 0.7371 0.9386 0.4421 0.042 Uiso 1 1 calc R
C12 C 0.71567(9) 0.87517(9) 0.50547(18) 0.0280(5) Uani 1 1 d .
H12 H 0.7061 0.8902 0.5635 0.034 Uiso 1 1 calc R
C14 C 0.63051(9) 0.70356(9) 0.72403(18) 0.0252(5) Uani 1 1 d .
H14 H 0.6215 0.6894 0.6648 0.030 Uiso 1 1 calc R
C15 C 0.61379(9) 0.68216(9) 0.80702(18) 0.0271(5) Uani 1 1 d .
H15 H 0.5935 0.6542 0.8037 0.033 Uiso 1 1 calc R
C16 C 0.62650(9) 0.70131(9) 0.89532(18) 0.0254(5) Uani 1 1 d .
C17 C 0.65715(9) 0.74181(9) 0.89398(17) 0.0254(5) Uani 1 1 d .
H17 H 0.6676 0.7557 0.9525 0.030 Uiso 1 1 calc R
C18 C 0.67260(8) 0.76213(8) 0.80884(17) 0.0223(5) Uani 1 1 d .
C19 C 0.70672(8) 0.80393(8) 0.80470(17) 0.0217(5) Uani 1 1 d .
C20 C 0.72170(9) 0.82927(9) 0.88548(17) 0.0245(5) Uani 1 1 d .
H20 H 0.7083 0.8211 0.9458 0.029 Uiso 1 1 calc R
C21 C 0.75608(9) 0.86646(8) 0.87897(17) 0.0237(5) Uani 1 1 d .
C22 C 0.77567(9) 0.87465(9) 0.78862(18) 0.0264(5) Uani 1 1 d .
H22 H 0.8008 0.8981 0.7807 0.032 Uiso 1 1 calc R
C23 C 0.75887(9) 0.84902(9) 0.71061(18) 0.0255(5) Uani 1 1 d .
H23 H 0.7729 0.8555 0.6500 0.031 Uiso 1 1 calc R
C24 C 0.60811(11) 0.67950(11) 0.98913(19) 0.0364(6) Uani 1 1 d .
C25 C 0.6296(2) 0.7021(2) 1.0743(3) 0.105(2) Uani 1 1 d .
H25A H 0.6155 0.6873 1.1316 0.158 Uiso 1 1 calc R
H25B H 0.6228 0.7372 1.0740 0.158 Uiso 1 1 calc R
H25C H 0.6650 0.6969 1.0741 0.158 Uiso 1 1 calc R
C26 C 0.55459(18) 0.6859(4) 0.9910(4) 0.214(6) Uani 1 1 d .
H26A H 0.5412 0.6787 0.9278 0.321 Uiso 1 1 calc R
H26B H 0.5468 0.7196 1.0084 0.321 Uiso 1 1 calc R
H26C H 0.5404 0.6636 1.0380 0.321 Uiso 1 1 calc R
C27 C 0.6196(4) 0.62663(18) 0.9901(4) 0.225(6) Uani 1 1 d .
H27A H 0.6539 0.6220 1.0077 0.338 Uiso 1 1 calc R
H27B H 0.6139 0.6129 0.9266 0.338 Uiso 1 1 calc R
H27C H 0.5987 0.6101 1.0366 0.338 Uiso 1 1 calc R
C28 C 0.77216(10) 0.89713(9) 0.96440(17) 0.0272(5) Uani 1 1 d .
C29 C 0.74406(13) 0.88429(10) 1.05553(19) 0.0406(7) Uani 1 1 d .
H29A H 0.7090 0.8887 1.0446 0.061 Uiso 1 1 calc R
H29B H 0.7547 0.9057 1.1075 0.061 Uiso 1 1 calc R
H29C H 0.7505 0.8503 1.0727 0.061 Uiso 1 1 calc R
C30 C 0.76246(10) 0.95118(9) 0.94204(19) 0.0294(5) Uani 1 1 d .
H30A H 0.7811 0.9608 0.8854 0.044 Uiso 1 1 calc R
H30B H 0.7726 0.9712 0.9964 0.044 Uiso 1 1 calc R
H30C H 0.7276 0.9560 0.9301 0.044 Uiso 1 1 calc R
C31 C 0.82708(11) 0.88940(10) 0.9812(2) 0.0373(6) Uani 1 1 d .
H31A H 0.8333 0.8548 0.9941 0.056 Uiso 1 1 calc R
H31B H 0.8376 0.9090 1.0358 0.056 Uiso 1 1 calc R
H31C H 0.8452 0.8994 0.9242 0.056 Uiso 1 1 calc R
C13 C 0.71846(11) 0.75036(10) 0.39386(19) 0.0330(6) Uani 1 1 d .
H13A H 0.7416 0.7326 0.4355 0.040 Uiso 1 1 calc R
H13B H 0.7263 0.7421 0.3269 0.040 Uiso 1 1 calc R

loop_
_atom_site_aniso_label
_atom_site_aniso_U_11
_atom_site_aniso_U_22
_atom_site_aniso_U_33
_atom_site_aniso_U_23
_atom_site_aniso_U_13
_atom_site_aniso_U_12
Pt1 0.02469(5) 0.01800(5) 0.01784(5) -0.00165(3) -0.00173(3) -0.00023(3)
N1 0.0260(10) 0.0211(9) 0.0210(10) -0.0009(8) -0.0028(8) -0.0008(8)
N2 0.0258(10) 0.0209(9) 0.0210(10) -0.0020(8) -0.0012(8) 0.0004(8)
C1 0.0353(13) 0.0199(11) 0.0224(12) 0.0030(9) -0.0088(10) -0.0022(10)
C2 0.0447(15) 0.0199(11) 0.0241(12) 0.0019(9) -0.0091(11) -0.0003(10)
C3 0.064(2) 0.0247(13) 0.0258(13) 0.0000(11) -0.0131(13) -0.0042(13)
C4 0.070(2) 0.0366(16) 0.0368(16) 0.0041(13) -0.0264(16) -0.0158(16)
C5 0.0437(17) 0.0452(17) 0.0486(19) 0.0155(15) -0.0192(15) -0.0168(14)
C6 0.0381(15) 0.0341(14) 0.0324(14) 0.0094(11) -0.0081(12) -0.0048(11)
C7 0.0227(11) 0.0228(11) 0.0208(11) 0.0004(9) -0.0010(9) 0.0012(9)
C8 0.0294(12) 0.0244(12) 0.0249(12) -0.0024(10) -0.0007(10) 0.0028(10)
C9 0.0408(15) 0.0361(14) 0.0232(13) -0.0024(11) 0.0057(11) 0.0024(12)
C10 0.0431(16) 0.0347(14) 0.0298(14) 0.0072(11) 0.0071(12) -0.0042(12)
C11 0.0475(16) 0.0220(12) 0.0354(14) 0.0030(11) 0.0043(13) -0.0015(11)
C12 0.0344(13) 0.0241(12) 0.0257(12) -0.0031(10) 0.0023(10) 0.0016(10)
C14 0.0301(12) 0.0228(11) 0.0227(12) -0.0025(9) -0.0039(10) -0.0027(9)
C15 0.0268(12) 0.0266(12) 0.0278(12) -0.0001(10) -0.0034(10) -0.0059(10)
C16 0.0257(12) 0.0259(12) 0.0244(12) 0.0016(10) -0.0008(10) -0.0019(9)
C17 0.0304(13) 0.0262(12) 0.0195(11) -0.0034(9) -0.0024(10) -0.0027(10)
C18 0.0249(11) 0.0186(11) 0.0235(11) -0.0018(9) -0.0031(9) 0.0010(9)
C19 0.0252(11) 0.0186(10) 0.0214(11) -0.0017(9) -0.0026(9) -0.0006(9)
C20 0.0328(13) 0.0212(11) 0.0196(11) -0.0010(9) -0.0026(10) -0.0017(10)
C21 0.0295(12) 0.0188(11) 0.0230(12) -0.0020(9) -0.0057(9) -0.0002(9)
C22 0.0269(12) 0.0237(12) 0.0286(13) -0.0021(10) -0.0031(10) -0.0044(9)
C23 0.0264(12) 0.0256(12) 0.0244(12) -0.0012(9) 0.0017(9) -0.0024(9)
C24 0.0426(16) 0.0418(16) 0.0247(13) 0.0040(11) -0.0007(12) -0.0168(13)
C25 0.121(4) 0.167(5) 0.0267(18) 0.016(3) -0.005(2) -0.096(4)
C26 0.045(3) 0.504(17) 0.093(4) 0.142(7) 0.011(3) -0.051(6)
C27 0.57(2) 0.046(3) 0.060(3) 0.023(3) 0.089(7) -0.006(6)
C28 0.0404(14) 0.0179(11) 0.0233(12) -0.0012(9) -0.0094(10) -0.0034(10)
C29 0.071(2) 0.0292(14) 0.0220(13) -0.0036(11) -0.0024(13) -0.0141(14)
C30 0.0397(14) 0.0206(12) 0.0280(13) -0.0013(10) -0.0072(11) 0.0008(10)
C31 0.0462(16) 0.0269(13) 0.0387(15) 0.0005(11) -0.0210(13) -0.0022(12)
C13 0.0467(16) 0.0266(13) 0.0257(13) -0.0064(10) 0.0027(12) 0.0032(11)

loop_
_atom_type_symbol
_atom_type_description
_atom_type_scat_dispersion_real
_atom_type_scat_dispersion_imag
_atom_type_scat_source
C C 0.0033 0.0016 'International Tables Vol C Tables 4.2.6.8 and 6.1.1.4'
H H 0.0000 0.0000 'International Tables Vol C Tables 4.2.6.8 and 6.1.1.4'
N N 0.0061 0.0033 'International Tables Vol C Tables 4.2.6.8 and 6.1.1.4'
Pt Pt -1.7033 8.3905 'International Tables Vol C Tables 4.2.6.8 and 6.1.1.4'

loop_
_geom_angle_atom_site_label_1
_geom_angle_atom_site_label_2
_geom_angle_atom_site_label_3
_geom_angle
C7 Pt1 C1 86.10(10)
C7 Pt1 N2 98.35(9)
C1 Pt1 N2 175.50(9)
C7 Pt1 N1 175.17(8)
C1 Pt1 N1 98.38(9)
N2 Pt1 N1 77.15(8)
C14 N1 C18 116.9(2)
C14 N1 Pt1 127.88(16)
C18 N1 Pt1 115.21(15)
C23 N2 C19 117.2(2)
C23 N2 Pt1 127.13(16)
C19 N2 Pt1 115.26(15)
C6 C1 C2 116.8(2)
C6 C1 Pt1 122.8(2)
C2 C1 Pt1 120.24(19)
C3 C2 C1 120.8(3)
C3 C2 C13 119.8(3)
C1 C2 C13 119.3(2)
C4 C3 C2 120.9(3)
C4 C3 H3 119.5
C2 C3 H3 119.5
C5 C4 C3 119.4(3)
C5 C4 H4 120.3
C3 C4 H4 120.3
C4 C5 C6 120.1(3)
C4 C5 H5 119.9
C6 C5 H5 119.9
C1 C6 C5 121.8(3)
C1 C6 H6 119.1
C5 C6 H6 119.1
C12 C7 C8 115.8(2)
C12 C7 Pt1 122.45(18)
C8 C7 Pt1 121.72(18)
C9 C8 C7 121.0(2)
C9 C8 C13 120.5(2)
C7 C8 C13 118.5(2)
C10 C9 C8 121.5(2)
C10 C9 H9 119.2
C8 C9 H9 119.2
C11 C10 C9 118.8(2)
C11 C10 H10 120.6
C9 C10 H10 120.6
C10 C11 C12 119.8(2)
C10 C11 H11 120.1
C12 C11 H11 120.1
C11 C12 C7 123.1(2)
C11 C12 H12 118.5
C7 C12 H12 118.5
N1 C14 C15 123.2(2)
N1 C14 H14 118.4
C15 C14 H14 118.4
C14 C15 C16 120.5(2)
C14 C15 H15 119.8
C16 C15 H15 119.8
C15 C16 C17 116.1(2)
C15 C16 C24 122.4(2)
C17 C16 C24 121.5(2)
C18 C17 C16 121.1(2)
C18 C17 H17 119.4
C16 C17 H17 119.4
N1 C18 C17 122.1(2)
N1 C18 C19 115.2(2)
C17 C18 C19 122.6(2)
N2 C19 C20 122.1(2)
N2 C19 C18 115.1(2)
C20 C19 C18 122.8(2)
C19 C20 C21 120.8(2)
C19 C20 H20 119.6
C21 C20 H20 119.6
C20 C21 C22 116.0(2)
C20 C21 C28 123.2(2)
C22 C21 C28 120.8(2)
C23 C22 C21 120.7(2)
C23 C22 H22 119.7
C21 C22 H22 119.7
N2 C23 C22 122.8(2)
N2 C23 H23 118.6
C22 C23 H23 118.6
C25 C24 C26 109.6(5)
C25 C24 C27 108.6(5)
C26 C24 C27 109.1(6)
C25 C24 C16 113.7(2)
C26 C24 C16 107.2(3)
C27 C24 C16 108.6(3)
C24 C25 H25A 109.5
C24 C25 H25B 109.5
H25A C25 H25B 109.5
C24 C25 H25C 109.5
H25A C25 H25C 109.5
H25B C25 H25C 109.5
C24 C26 H26A 109.5
C24 C26 H26B 109.5
H26A C26 H26B 109.5
C24 C26 H26C 109.5
H26A C26 H26C 109.5
H26B C26 H26C 109.5
C24 C27 H27A 109.5
C24 C27 H27B 109.5
H27A C27 H27B 109.5
C24 C27 H27C 109.5
H27A C27 H27C 109.5
H27B C27 H27C 109.5
C21 C28 C29 112.5(2)
C21 C28 C30 108.7(2)
C29 C28 C30 107.7(2)
C21 C28 C31 109.0(2)
C29 C28 C31 109.4(2)
C30 C28 C31 109.5(2)
C28 C29 H29A 109.5
C28 C29 H29B 109.5
H29A C29 H29B 109.5
C28 C29 H29C 109.5
H29A C29 H29C 109.5
H29B C29 H29C 109.5
C28 C30 H30A 109.5
C28 C30 H30B 109.5
H30A C30 H30B 109.5
C28 C30 H30C 109.5
H30A C30 H30C 109.5
H30B C30 H30C 109.5
C28 C31 H31A 109.5
C28 C31 H31B 109.5
H31A C31 H31B 109.5
C28 C31 H31C 109.5
H31A C31 H31C 109.5
H31B C31 H31C 109.5
C8 C13 C2 111.2(2)
C8 C13 H13A 109.4
C2 C13 H13A 109.4
C8 C13 H13B 109.4
C2 C13 H13B 109.4
H13A C13 H13B 108.0

loop_
_geom_bond_atom_site_label_1
_geom_bond_atom_site_label_2
_geom_bond_distance
Pt1 C7 2.004(2)
Pt1 C1 2.008(2)
Pt1 N2 2.109(2)
Pt1 N1 2.118(2)
N1 C14 1.351(3)
N1 C18 1.357(3)
N2 C23 1.349(3)
N2 C19 1.352(3)
C1 C6 1.395(4)
C1 C2 1.413(4)
C2 C3 1.390(4)
C2 C13 1.513(4)
C3 C4 1.382(5)
C3 H3 0.9500
C4 C5 1.378(5)
C4 H4 0.9500
C5 C6 1.399(4)
C5 H5 0.9500
C6 H6 0.9500
C7 C12 1.401(3)
C7 C8 1.407(3)
C8 C9 1.395(4)
C8 C13 1.507(4)
C9 C10 1.381(4)
C9 H9 0.9500
C10 C11 1.379(4)
C10 H10 0.9500
C11 C12 1.391(4)
C11 H11 0.9500
C12 H12 0.9500
C14 C15 1.382(3)
C14 H14 0.9500
C15 C16 1.390(3)
C15 H15 0.9500
C16 C17 1.393(3)
C16 C24 1.531(4)
C17 C18 1.384(3)
C17 H17 0.9500
C18 C19 1.481(3)
C19 C20 1.391(3)
C20 C21 1.392(3)
C20 H20 0.9500
C21 C22 1.395(4)
C21 C28 1.529(3)
C22 C23 1.380(3)
C22 H22 0.9500
C23 H23 0.9500
C24 C25 1.469(5)
C24 C26 1.478(6)
C24 C27 1.484(6)
C25 H25A 0.9800
C25 H25B 0.9800
C25 H25C 0.9800
C26 H26A 0.9800
C26 H26B 0.9800
C26 H26C 0.9800
C27 H27A 0.9800
C27 H27B 0.9800
C27 H27C 0.9800
C28 C29 1.534(4)
C28 C30 1.538(3)
C28 C31 1.539(4)
C29 H29A 0.9800
C29 H29B 0.9800
C29 H29C 0.9800
C30 H30A 0.9800
C30 H30B 0.9800
C30 H30C 0.9800
C31 H31A 0.9800
C31 H31B 0.9800
C31 H31C 0.9800
C13 H13A 0.9900
C13 H13B 0.9900

loop_
_geom_torsion_atom_site_label_1
_geom_torsion_atom_site_label_2
_geom_torsion_atom_site_label_3
_geom_torsion_atom_site_label_4
_geom_torsion
C7 Pt1 N1 C14 166.8(9)
C1 Pt1 N1 C14 8.9(2)
N2 Pt1 N1 C14 -171.7(2)
C7 Pt1 N1 C18 -11.7(11)
C1 Pt1 N1 C18 -169.64(17)
N2 Pt1 N1 C18 9.83(16)
C7 Pt1 N2 C23 -7.5(2)
C1 Pt1 N2 C23 -179(100)
N1 Pt1 N2 C23 174.3(2)
C7 Pt1 N2 C19 165.02(17)
C1 Pt1 N2 C19 -6.5(12)
N1 Pt1 N2 C19 -13.19(16)
C7 Pt1 C1 C6 -136.6(2)
N2 Pt1 C1 C6 34.9(13)
N1 Pt1 C1 C6 41.6(2)
C7 Pt1 C1 C2 47.2(2)
N2 Pt1 C1 C2 -141.2(11)
N1 Pt1 C1 C2 -134.60(19)
C6 C1 C2 C3 -4.2(4)
Pt1 C1 C2 C3 172.15(19)
C6 C1 C2 C13 174.3(2)
Pt1 C1 C2 C13 -9.3(3)
C1 C2 C3 C4 1.6(4)
C13 C2 C3 C4 -176.9(3)
C2 C3 C4 C5 1.9(4)
C3 C4 C5 C6 -2.5(5)
C2 C1 C6 C5 3.6(4)
Pt1 C1 C6 C5 -172.7(2)
C4 C5 C6 C1 -0.3(4)
C1 Pt1 C7 C12 136.1(2)
N2 Pt1 C7 C12 -43.3(2)
N1 Pt1 C7 C12 -22.1(11)
C1 Pt1 C7 C8 -43.7(2)
N2 Pt1 C7 C8 137.0(2)
N1 Pt1 C7 C8 158.2(9)
C12 C7 C8 C9 0.8(4)
Pt1 C7 C8 C9 -179.5(2)
C12 C7 C8 C13 -178.1(2)
Pt1 C7 C8 C13 1.6(3)
C7 C8 C9 C10 0.0(4)
C13 C8 C9 C10 178.9(3)
C8 C9 C10 C11 -0.6(4)
C9 C10 C11 C12 0.4(4)
C10 C11 C12 C7 0.4(4)
C8 C7 C12 C11 -1.0(4)
Pt1 C7 C12 C11 179.2(2)
C18 N1 C14 C15 2.0(4)
Pt1 N1 C14 C15 -176.54(19)
N1 C14 C15 C16 -0.7(4)
C14 C15 C16 C17 -1.2(4)
C14 C15 C16 C24 178.8(3)
C15 C16 C17 C18 1.7(4)
C24 C16 C17 C18 -178.3(2)
C14 N1 C18 C17 -1.4(3)
Pt1 N1 C18 C17 177.31(18)
C14 N1 C18 C19 175.9(2)
Pt1 N1 C18 C19 -5.4(3)
C16 C17 C18 N1 -0.5(4)
C16 C17 C18 C19 -177.5(2)
C23 N2 C19 C20 6.2(3)
Pt1 N2 C19 C20 -167.11(18)
C23 N2 C19 C18 -172.3(2)
Pt1 N2 C19 C18 14.4(3)
N1 C18 C19 N2 -5.9(3)
C17 C18 C19 N2 171.3(2)
N1 C18 C19 C20 175.6(2)
C17 C18 C19 C20 -7.1(4)
N2 C19 C20 C21 -2.2(4)
C18 C19 C20 C21 176.1(2)
C19 C20 C21 C22 -3.0(4)
C19 C20 C21 C28 177.1(2)
C20 C21 C22 C23 4.1(4)
C28 C21 C22 C23 -175.9(2)
C19 N2 C23 C22 -5.0(4)
Pt1 N2 C23 C22 167.37(19)
C21 C22 C23 N2 -0.2(4)
C15 C16 C24 C25 174.3(4)
C17 C16 C24 C25 -5.7(5)
C15 C16 C24 C26 -64.5(6)
C17 C16 C24 C26 115.5(5)
C15 C16 C24 C27 53.2(6)
C17 C16 C24 C27 -126.8(5)
C20 C21 C28 C29 -3.4(4)
C22 C21 C28 C29 176.6(2)
C20 C21 C28 C30 -122.6(3)
C22 C21 C28 C30 57.4(3)
C20 C21 C28 C31 118.1(3)
C22 C21 C28 C31 -61.8(3)
C9 C8 C13 C2 -126.1(3)
C7 C8 C13 C2 52.9(3)
C3 C2 C13 C8 129.9(3)
C1 C2 C13 C8 -48.6(3)
